data_4335829
loop_
_publ_author_name
'Brian M. Barry'
'Benjamin W. Stein'
'Christopher A. Larsen'
'Melissa N. Wirtz'
'William E. Geiger'
'Rory Waterman'
'Richard A. Kemp'

_publ_contact_author_address
;Department of Chemistry and Chemical Biology
MSC03 2060, 1 University of New Mexico
Albuquerque, NM 87131, USA
;
_publ_contact_author_email rakemp@unm.edu
_publ_contact_author_name 'Richard A. Kemp'
_publ_contact_author_phone 505-272-7609
_publ_section_title
;
 Metal Complexes (M = Zn, Sn, and Pb) of 2-Phosphinobenzenethiolates:
 Insights into Ligand Folding and Hemilability
;
_journal_name_full 'Inorganic Chemistry'
_journal_page_first 9875
_journal_page_last 9884
_journal_paper_doi 10.1021/ic400990n
_journal_volume 52
_journal_year 2013
_chemical_formula_sum 'C28 H44 P2 Pb S2'
_chemical_formula_weight 713.88
_chemical_name_systematic
; 
 ? 
;
_space_group_IT_number 14
_symmetry_cell_setting monoclinic
_symmetry_space_group_name_Hall '-P 2ybc'
_symmetry_space_group_name_H-M 'P 1 21/c 1'
_atom_sites_solution_hydrogens geom
_atom_sites_solution_primary direct
_atom_sites_solution_secondary difmap
_audit_creation_method SHELXL-97
_cell_angle_alpha 90.00
_cell_angle_beta 106.7510(10)
_cell_angle_gamma 90.00
_cell_formula_units_Z 4
_cell_length_a 12.6418(2)
_cell_length_b 15.5866(3)
_cell_length_c 16.0995(3)
_cell_measurement_reflns_used 9826
_cell_measurement_temperature 173(2)
_cell_measurement_theta_max 28.30
_cell_measurement_theta_min 3.11
_cell_volume 3037.68(10)
_computing_cell_refinement 'Bruker SAINT'
_computing_data_collection 'Bruker APEX2'
_computing_data_reduction 'Bruker SAINT'
_computing_molecular_graphics 'Bruker SHELXTL'
_computing_publication_material 'Bruker SHELXTL'
_computing_structure_refinement 'SHELXL-97 (Sheldrick, 2008)'
_computing_structure_solution 'SHELXS-97 (Sheldrick, 2008)'
_diffrn_ambient_temperature 173(2)
_diffrn_measured_fraction_theta_full 0.997
_diffrn_measured_fraction_theta_max 0.997
_diffrn_measurement_device_type 'Bruker APEX-II CCD'
_diffrn_measurement_method '\f and \w scans'
_diffrn_radiation_monochromator graphite
_diffrn_radiation_source 'fine-focus sealed tube'
_diffrn_radiation_type MoK\a
_diffrn_radiation_wavelength 0.71073
_diffrn_reflns_av_R_equivalents 0.0253
_diffrn_reflns_av_sigmaI/netI 0.0170
_diffrn_reflns_limit_h_max 16
_diffrn_reflns_limit_h_min -16
_diffrn_reflns_limit_k_max 20
_diffrn_reflns_limit_k_min -20
_diffrn_reflns_limit_l_max 21
_diffrn_reflns_limit_l_min -21
_diffrn_reflns_number 40039
_diffrn_reflns_theta_full 28.32
_diffrn_reflns_theta_max 28.32
_diffrn_reflns_theta_min 3.50
_exptl_absorpt_coefficient_mu 5.811
_exptl_absorpt_correction_T_max 0.2693
_exptl_absorpt_correction_T_min 0.1976
_exptl_absorpt_correction_type multi-scan
_exptl_absorpt_process_details 'bruker sadabs'
_exptl_crystal_colour yellow
_exptl_crystal_density_diffrn 1.561
_exptl_crystal_description prism
_exptl_crystal_F_000 1424
_exptl_crystal_size_max 0.41
_exptl_crystal_size_mid 0.37
_exptl_crystal_size_min 0.31
_refine_diff_density_max 2.154
_refine_diff_density_min -1.230
_refine_diff_density_rms 0.081
_refine_ls_extinction_method none
_refine_ls_goodness_of_fit_ref 1.051
_refine_ls_hydrogen_treatment constr
_refine_ls_matrix_type full
_refine_ls_number_parameters 310
_refine_ls_number_reflns 7539
_refine_ls_number_restraints 0
_refine_ls_restrained_S_all 1.051
_refine_ls_R_factor_all 0.0263
_refine_ls_R_factor_gt 0.0221
_refine_ls_shift/su_max 0.003
_refine_ls_shift/su_mean 0.000
_refine_ls_structure_factor_coef Fsqd
_refine_ls_weighting_details 'calc w=1/[\s^2^(Fo^2^)+(0.0183P)^2^+4.6117P] where P=(Fo^2^+2Fc^2^)/3'
_refine_ls_weighting_scheme calc
_refine_ls_wR_factor_gt 0.0485
_refine_ls_wR_factor_ref 0.0499
_reflns_number_gt 6806
_reflns_number_total 7539
_reflns_threshold_expression >2sigma(I)
_cod_data_source_file ic400990n_si_002_08.cif
_cod_data_source_block Compound_10
_cod_original_cell_volume 3037.68(9)
_cod_database_code 4335829

loop_
_symmetry_equiv_pos_as_xyz
'x, y, z'
'-x, y+1/2, -z+1/2'
'-x, -y, -z'
'x, -y-1/2, z-1/2'

loop_
_atom_site_label
_atom_site_type_symbol
_atom_site_fract_x
_atom_site_fract_y
_atom_site_fract_z
_atom_site_U_iso_or_equiv
_atom_site_adp_type
_atom_site_occupancy
_atom_site_symmetry_multiplicity
_atom_site_calc_flag
_atom_site_refinement_flags
Pb1 Pb 0.690891(8) 0.901893(6) 0.163693(6) 0.02589(3) Uani 1 1 d .
S1 S 0.78899(6) 0.76341(5) 0.24005(5) 0.03414(15) Uani 1 1 d .
S2 S 0.79321(6) 0.91402(4) 0.04551(4) 0.03084(14) Uani 1 1 d .
P1 P 0.56478(6) 0.75322(4) 0.06809(4) 0.02696(14) Uani 1 1 d .
P2 P 0.90010(5) 0.99581(4) 0.24584(4) 0.02170(12) Uani 1 1 d .
C1 C 0.6835(2) 0.68612(16) 0.22953(16) 0.0236(5) Uani 1 1 d .
C2 C 0.7008(2) 0.62749(18) 0.29849(17) 0.0282(5) Uani 1 1 d .
H2 H 0.7648 0.6329 0.3467 0.034 Uiso 1 1 calc R
C3 C 0.6268(2) 0.56219(18) 0.29760(18) 0.0324(6) Uani 1 1 d .
H3 H 0.6402 0.5231 0.3447 0.039 Uiso 1 1 calc R
C4 C 0.5333(3) 0.5538(2) 0.2283(2) 0.0383(7) Uani 1 1 d .
H4 H 0.4819 0.5092 0.2277 0.046 Uiso 1 1 calc R
C5 C 0.5147(3) 0.61057(19) 0.15967(19) 0.0363(7) Uani 1 1 d .
H5 H 0.4502 0.6041 0.1121 0.044 Uiso 1 1 calc R
C6 C 0.5884(2) 0.67739(16) 0.15822(16) 0.0255(5) Uani 1 1 d .
C7 C 0.4155(2) 0.7882(2) 0.0391(2) 0.0416(7) Uani 1 1 d .
C8 C 0.3279(3) 0.7273(3) -0.0155(3) 0.0628(12) Uani 1 1 d .
H8C H 0.2547 0.7535 -0.0261 0.094 Uiso 1 1 calc R
H8A H 0.3299 0.6730 0.0158 0.094 Uiso 1 1 calc R
H8B H 0.3428 0.7163 -0.0709 0.094 Uiso 1 1 calc R
C9 C 0.3893(3) 0.8077(3) 0.1244(3) 0.0518(9) Uani 1 1 d .
H9C H 0.4453 0.8467 0.1595 0.078 Uiso 1 1 calc R
H9B H 0.3895 0.7542 0.1564 0.078 Uiso 1 1 calc R
H9A H 0.3163 0.8346 0.1118 0.078 Uiso 1 1 calc R
C10 C 0.4097(3) 0.8733(3) -0.0110(3) 0.0537(10) Uani 1 1 d .
H10C H 0.4276 0.8627 -0.0654 0.081 Uiso 1 1 calc R
H10B H 0.4628 0.9142 0.0244 0.081 Uiso 1 1 calc R
H10A H 0.3349 0.8971 -0.0238 0.081 Uiso 1 1 calc R
C11 C 0.5983(3) 0.6895(2) -0.02062(19) 0.0395(7) Uani 1 1 d .
C12 C 0.5513(4) 0.5986(2) -0.0327(3) 0.0648(12) Uani 1 1 d .
H12C H 0.5741 0.5697 -0.0789 0.097 Uiso 1 1 calc R
H12B H 0.4705 0.6012 -0.0486 0.097 Uiso 1 1 calc R
H12A H 0.5791 0.5665 0.0215 0.097 Uiso 1 1 calc R
C13 C 0.7246(3) 0.6833(2) 0.0067(2) 0.0483(8) Uani 1 1 d .
H13B H 0.7503 0.6553 0.0634 0.072 Uiso 1 1 calc R
H13C H 0.7563 0.7411 0.0104 0.072 Uiso 1 1 calc R
H13A H 0.7481 0.6497 -0.0363 0.072 Uiso 1 1 calc R
C14 C 0.5605(4) 0.7393(3) -0.1061(2) 0.0615(11) Uani 1 1 d .
H14B H 0.5912 0.7123 -0.1491 0.092 Uiso 1 1 calc R
H14A H 0.5865 0.7987 -0.0965 0.092 Uiso 1 1 calc R
H14C H 0.4796 0.7386 -0.1274 0.092 Uiso 1 1 calc R
C15 C 0.8671(2) 1.01177(16) 0.06667(15) 0.0217(5) Uani 1 1 d .
C16 C 0.8806(2) 1.05390(18) -0.00700(17) 0.0275(5) Uani 1 1 d .
H16 H 0.8467 1.0306 -0.0629 0.033 Uiso 1 1 calc R
C17 C 0.9419(2) 1.12817(18) 0.00023(18) 0.0300(6) Uani 1 1 d .
H17 H 0.9494 1.1555 -0.0505 0.036 Uiso 1 1 calc R
C18 C 0.9924(2) 1.16302(17) 0.08097(18) 0.0293(5) Uani 1 1 d .
H18 H 1.0352 1.2139 0.0861 0.035 Uiso 1 1 calc R
C19 C 0.9800(2) 1.12293(17) 0.15400(17) 0.0270(5) Uani 1 1 d .
H19 H 1.0146 1.1471 0.2093 0.032 Uiso 1 1 calc R
C20 C 0.9176(2) 1.04748(16) 0.14900(15) 0.0219(5) Uani 1 1 d .
C21 C 0.8651(2) 1.08247(18) 0.31578(18) 0.0310(6) Uani 1 1 d .
C22 C 0.7799(3) 1.1414(2) 0.2548(2) 0.0425(7) Uani 1 1 d .
H22B H 0.7499 1.1814 0.2893 0.064 Uiso 1 1 calc R
H22C H 0.7198 1.1066 0.2181 0.064 Uiso 1 1 calc R
H22A H 0.8156 1.1738 0.2182 0.064 Uiso 1 1 calc R
C23 C 0.8071(3) 1.0362(2) 0.3751(2) 0.0411(7) Uani 1 1 d .
H23C H 0.8580 0.9947 0.4116 0.062 Uiso 1 1 calc R
H23A H 0.7416 1.0061 0.3394 0.062 Uiso 1 1 calc R
H23B H 0.7847 1.0783 0.4119 0.062 Uiso 1 1 calc R
C24 C 0.9597(3) 1.1367(2) 0.3723(2) 0.0414(7) Uani 1 1 d .
H24B H 0.9978 1.1660 0.3353 0.062 Uiso 1 1 calc R
H24C H 1.0119 1.0995 0.4134 0.062 Uiso 1 1 calc R
H24A H 0.9298 1.1794 0.4042 0.062 Uiso 1 1 calc R
C25 C 1.0375(2) 0.94440(17) 0.29953(17) 0.0268(5) Uani 1 1 d .
C26 C 1.0480(3) 0.8722(2) 0.2379(2) 0.0370(6) Uani 1 1 d .
H26B H 1.1185 0.8424 0.2617 0.055 Uiso 1 1 calc R
H26C H 1.0451 0.8965 0.1811 0.055 Uiso 1 1 calc R
H26A H 0.9870 0.8315 0.2313 0.055 Uiso 1 1 calc R
C27 C 1.1384(2) 1.0026(2) 0.3138(2) 0.0432(7) Uani 1 1 d .
H27B H 1.2054 0.9696 0.3411 0.065 Uiso 1 1 calc R
H27A H 1.1323 1.0504 0.3517 0.065 Uiso 1 1 calc R
H27C H 1.1422 1.0250 0.2579 0.065 Uiso 1 1 calc R
C28 C 1.0331(3) 0.9049(2) 0.38577(19) 0.0409(7) Uani 1 1 d .
H28B H 0.9648 0.8718 0.3765 0.061 Uiso 1 1 calc R
H28C H 1.0348 0.9508 0.4278 0.061 Uiso 1 1 calc R
H28A H 1.0968 0.8671 0.4081 0.061 Uiso 1 1 calc R

loop_
_atom_site_aniso_label
_atom_site_aniso_U_11
_atom_site_aniso_U_22
_atom_site_aniso_U_33
_atom_site_aniso_U_23
_atom_site_aniso_U_13
_atom_site_aniso_U_12
Pb1 0.02428(5) 0.02354(5) 0.03095(5) -0.00116(4) 0.00970(4) 0.00138(4)
S1 0.0266(3) 0.0308(3) 0.0387(4) 0.0113(3) -0.0007(3) -0.0045(3)
S2 0.0410(4) 0.0305(3) 0.0215(3) -0.0051(2) 0.0096(3) -0.0126(3)
P1 0.0263(3) 0.0273(3) 0.0262(3) 0.0076(3) 0.0058(3) -0.0031(3)
P2 0.0236(3) 0.0229(3) 0.0188(3) 0.0008(2) 0.0064(2) -0.0008(2)
C1 0.0247(12) 0.0204(11) 0.0273(12) 0.0023(9) 0.0099(10) 0.0019(9)
C2 0.0305(14) 0.0279(13) 0.0269(13) 0.0055(10) 0.0092(11) 0.0054(11)
C3 0.0414(16) 0.0283(13) 0.0305(14) 0.0094(11) 0.0150(12) 0.0037(12)
C4 0.0459(18) 0.0326(15) 0.0371(16) 0.0074(12) 0.0130(13) -0.0114(13)
C5 0.0375(16) 0.0356(16) 0.0326(14) 0.0074(12) 0.0052(12) -0.0131(12)
C6 0.0292(13) 0.0220(12) 0.0253(12) 0.0054(9) 0.0078(10) -0.0025(10)
C7 0.0254(14) 0.0479(18) 0.0460(17) 0.0175(15) 0.0014(12) -0.0025(13)
C8 0.0364(18) 0.076(3) 0.062(2) 0.020(2) -0.0085(17) -0.0194(18)
C9 0.0320(16) 0.059(2) 0.068(2) 0.0176(19) 0.0206(16) 0.0080(15)
C10 0.0321(17) 0.057(2) 0.064(2) 0.0296(18) -0.0005(16) 0.0054(15)
C11 0.059(2) 0.0310(15) 0.0312(14) -0.0001(12) 0.0171(14) -0.0129(14)
C12 0.110(4) 0.045(2) 0.045(2) -0.0151(17) 0.032(2) -0.038(2)
C13 0.060(2) 0.0350(17) 0.058(2) -0.0084(15) 0.0299(18) 0.0024(15)
C14 0.084(3) 0.073(3) 0.0317(17) 0.0108(17) 0.0221(18) -0.013(2)
C15 0.0208(11) 0.0226(11) 0.0217(11) -0.0001(9) 0.0061(9) 0.0000(9)
C16 0.0310(13) 0.0305(14) 0.0209(12) 0.0016(10) 0.0073(10) 0.0023(11)
C17 0.0368(15) 0.0278(13) 0.0284(13) 0.0072(11) 0.0144(11) 0.0027(11)
C18 0.0327(14) 0.0232(12) 0.0332(14) 0.0036(11) 0.0115(11) -0.0037(11)
C19 0.0295(13) 0.0267(13) 0.0242(12) -0.0013(10) 0.0071(10) -0.0038(10)
C20 0.0242(12) 0.0217(11) 0.0206(11) 0.0004(9) 0.0078(9) 0.0001(9)
C21 0.0372(15) 0.0316(14) 0.0267(13) -0.0049(11) 0.0132(11) 0.0019(11)
C22 0.0482(19) 0.0378(17) 0.0440(17) -0.0011(14) 0.0173(15) 0.0161(14)
C23 0.0477(18) 0.0497(19) 0.0329(15) -0.0079(14) 0.0226(14) -0.0026(15)
C24 0.056(2) 0.0366(16) 0.0332(15) -0.0120(13) 0.0156(14) -0.0063(15)
C25 0.0235(12) 0.0269(13) 0.0270(12) 0.0020(10) 0.0027(10) 0.0002(10)
C26 0.0323(15) 0.0330(15) 0.0451(17) -0.0027(13) 0.0105(13) 0.0054(12)
C27 0.0253(14) 0.0388(17) 0.060(2) 0.0011(15) 0.0030(14) -0.0056(12)
C28 0.0441(17) 0.0446(18) 0.0286(14) 0.0107(13) 0.0021(12) 0.0054(14)

loop_
_atom_type_symbol
_atom_type_description
_atom_type_scat_dispersion_real
_atom_type_scat_dispersion_imag
_atom_type_scat_source
C C 0.0033 0.0016 'International Tables Vol C Tables 4.2.6.8 and 6.1.1.4'
H H 0.0000 0.0000 'International Tables Vol C Tables 4.2.6.8 and 6.1.1.4'
P P 0.1023 0.0942 'International Tables Vol C Tables 4.2.6.8 and 6.1.1.4'
S S 0.1246 0.1234 'International Tables Vol C Tables 4.2.6.8 and 6.1.1.4'
Pb Pb -3.3944 10.1111 'International Tables Vol C Tables 4.2.6.8 and 6.1.1.4'

loop_
_geom_angle_atom_site_label_1
_geom_angle_atom_site_label_2
_geom_angle_atom_site_label_3
_geom_angle
S2 Pb1 S1 97.80(2)
S2 Pb1 P1 89.05(2)
S1 Pb1 P1 73.21(2)
S2 Pb1 P2 73.952(19)
S1 Pb1 P2 87.52(2)
P1 Pb1 P2 152.458(19)
C1 S1 Pb1 105.97(9)
C15 S2 Pb1 105.58(8)
C6 P1 C11 103.87(13)
C6 P1 C7 107.81(13)
C11 P1 C7 113.05(16)
C6 P1 Pb1 98.76(9)
C11 P1 Pb1 126.69(10)
C7 P1 Pb1 104.55(11)
C20 P2 C25 104.94(12)
C20 P2 C21 107.48(12)
C25 P2 C21 111.96(13)
C20 P2 Pb1 98.52(8)
C25 P2 Pb1 125.35(9)
C21 P2 Pb1 106.58(9)
C2 C1 C6 118.9(2)
C2 C1 S1 115.2(2)
C6 C1 S1 125.90(19)
C3 C2 C1 121.4(3)
C3 C2 H2 119.3
C1 C2 H2 119.3
C4 C3 C2 120.0(3)
C4 C3 H3 120.0
C2 C3 H3 120.0
C3 C4 C5 119.7(3)
C3 C4 H4 120.2
C5 C4 H4 120.2
C4 C5 C6 121.9(3)
C4 C5 H5 119.0
C6 C5 H5 119.0
C5 C6 C1 118.2(2)
C5 C6 P1 122.4(2)
C1 C6 P1 119.34(19)
C8 C7 C9 109.2(3)
C8 C7 C10 108.4(3)
C9 C7 C10 107.9(3)
C8 C7 P1 118.0(3)
C9 C7 P1 107.1(2)
C10 C7 P1 105.7(2)
C7 C8 H8C 109.5
C7 C8 H8A 109.5
H8C C8 H8A 109.5
C7 C8 H8B 109.5
H8C C8 H8B 109.5
H8A C8 H8B 109.5
C7 C9 H9C 109.5
C7 C9 H9B 109.5
H9C C9 H9B 109.5
C7 C9 H9A 109.5
H9C C9 H9A 109.5
H9B C9 H9A 109.5
C7 C10 H10C 109.5
C7 C10 H10B 109.5
H10C C10 H10B 109.5
C7 C10 H10A 109.5
H10C C10 H10A 109.5
H10B C10 H10A 109.5
C12 C11 C14 110.2(3)
C12 C11 C13 108.3(3)
C14 C11 C13 108.6(3)
C12 C11 P1 114.9(2)
C14 C11 P1 109.5(3)
C13 C11 P1 105.0(2)
C11 C12 H12C 109.5
C11 C12 H12B 109.5
H12C C12 H12B 109.5
C11 C12 H12A 109.5
H12C C12 H12A 109.5
H12B C12 H12A 109.5
C11 C13 H13B 109.5
C11 C13 H13C 109.5
H13B C13 H13C 109.5
C11 C13 H13A 109.5
H13B C13 H13A 109.5
H13C C13 H13A 109.5
C11 C14 H14B 109.5
C11 C14 H14A 109.5
H14B C14 H14A 109.5
C11 C14 H14C 109.5
H14B C14 H14C 109.5
H14A C14 H14C 109.5
C16 C15 C20 118.4(2)
C16 C15 S2 115.14(19)
C20 C15 S2 126.32(19)
C17 C16 C15 121.4(2)
C17 C16 H16 119.3
C15 C16 H16 119.3
C16 C17 C18 120.3(2)
C16 C17 H17 119.8
C18 C17 H17 119.8
C19 C18 C17 119.2(2)
C19 C18 H18 120.4
C17 C18 H18 120.4
C18 C19 C20 122.0(2)
C18 C19 H19 119.0
C20 C19 H19 119.0
C19 C20 C15 118.6(2)
C19 C20 P2 121.65(19)
C15 C20 P2 119.74(18)
C24 C21 C22 109.5(3)
C24 C21 C23 108.7(2)
C22 C21 C23 107.7(3)
C24 C21 P2 118.1(2)
C22 C21 P2 106.75(19)
C23 C21 P2 105.6(2)
C21 C22 H22B 109.5
C21 C22 H22C 109.5
H22B C22 H22C 109.5
C21 C22 H22A 109.5
H22B C22 H22A 109.5
H22C C22 H22A 109.5
C21 C23 H23C 109.5
C21 C23 H23A 109.5
H23C C23 H23A 109.5
C21 C23 H23B 109.5
H23C C23 H23B 109.5
H23A C23 H23B 109.5
C21 C24 H24B 109.5
C21 C24 H24C 109.5
H24B C24 H24C 109.5
C21 C24 H24A 109.5
H24B C24 H24A 109.5
H24C C24 H24A 109.5
C27 C25 C26 108.0(2)
C27 C25 C28 110.4(2)
C26 C25 C28 108.9(2)
C27 C25 P2 115.9(2)
C26 C25 P2 104.83(18)
C28 C25 P2 108.5(2)
C25 C26 H26B 109.5
C25 C26 H26C 109.5
H26B C26 H26C 109.5
C25 C26 H26A 109.5
H26B C26 H26A 109.5
H26C C26 H26A 109.5
C25 C27 H27B 109.5
C25 C27 H27A 109.5
H27B C27 H27A 109.5
C25 C27 H27C 109.5
H27B C27 H27C 109.5
H27A C27 H27C 109.5
C25 C28 H28B 109.5
C25 C28 H28C 109.5
H28B C28 H28C 109.5
C25 C28 H28A 109.5
H28B C28 H28A 109.5
H28C C28 H28A 109.5

loop_
_geom_bond_atom_site_label_1
_geom_bond_atom_site_label_2
_geom_bond_distance
Pb1 S2 2.5976(7)
Pb1 S1 2.6133(7)
Pb1 P1 2.9776(7)
Pb1 P2 2.9783(6)
S1 C1 1.769(3)
S2 C15 1.768(3)
P1 C6 1.828(3)
P1 C11 1.886(3)
P1 C7 1.889(3)
P2 C20 1.824(2)
P2 C25 1.882(3)
P2 C21 1.891(3)
C1 C2 1.406(3)
C1 C6 1.409(4)
C2 C3 1.380(4)
C2 H2 0.9500
C3 C4 1.378(4)
C3 H3 0.9500
C4 C5 1.382(4)
C4 H4 0.9500
C5 C6 1.402(4)
C5 H5 0.9500
C7 C8 1.530(5)
C7 C9 1.533(5)
C7 C10 1.543(5)
C8 H8C 0.9800
C8 H8A 0.9800
C8 H8B 0.9800
C9 H9C 0.9800
C9 H9B 0.9800
C9 H9A 0.9800
C10 H10C 0.9800
C10 H10B 0.9800
C10 H10A 0.9800
C11 C12 1.528(4)
C11 C14 1.532(5)
C11 C13 1.532(5)
C12 H12C 0.9800
C12 H12B 0.9800
C12 H12A 0.9800
C13 H13B 0.9800
C13 H13C 0.9800
C13 H13A 0.9800
C14 H14B 0.9800
C14 H14A 0.9800
C14 H14C 0.9800
C15 C16 1.408(3)
C15 C20 1.409(3)
C16 C17 1.379(4)
C16 H16 0.9500
C17 C18 1.384(4)
C17 H17 0.9500
C18 C19 1.380(4)
C18 H18 0.9500
C19 C20 1.406(4)
C19 H19 0.9500
C21 C24 1.531(4)
C21 C22 1.535(4)
C21 C23 1.541(4)
C22 H22B 0.9800
C22 H22C 0.9800
C22 H22A 0.9800
C23 H23C 0.9800
C23 H23A 0.9800
C23 H23B 0.9800
C24 H24B 0.9800
C24 H24C 0.9800
C24 H24A 0.9800
C25 C27 1.527(4)
C25 C26 1.531(4)
C25 C28 1.534(4)
C26 H26B 0.9800
C26 H26C 0.9800
C26 H26A 0.9800
C27 H27B 0.9800
C27 H27A 0.9800
C27 H27C 0.9800
C28 H28B 0.9800
C28 H28C 0.9800
C28 H28A 0.9800

loop_
_geom_torsion_atom_site_label_1
_geom_torsion_atom_site_label_2
_geom_torsion_atom_site_label_3
_geom_torsion_atom_site_label_4
_geom_torsion
S2 Pb1 S1 C1 -119.08(9)
P1 Pb1 S1 C1 -32.45(9)
P2 Pb1 S1 C1 167.49(9)
S1 Pb1 S2 C15 -116.91(9)
P1 Pb1 S2 C15 170.18(9)
P2 Pb1 S2 C15 -31.77(9)
S2 Pb1 P1 C6 129.53(9)
S1 Pb1 P1 C6 31.09(9)
P2 Pb1 P1 C6 78.55(10)
S2 Pb1 P1 C11 14.87(13)
S1 Pb1 P1 C11 -83.57(13)
P2 Pb1 P1 C11 -36.12(14)
S2 Pb1 P1 C7 -119.39(10)
S1 Pb1 P1 C7 142.17(11)
P2 Pb1 P1 C7 -170.37(10)
S2 Pb1 P2 C20 29.67(8)
S1 Pb1 P2 C20 128.52(8)
P1 Pb1 P2 C20 83.61(9)
S2 Pb1 P2 C25 -85.53(11)
S1 Pb1 P2 C25 13.31(11)
P1 Pb1 P2 C25 -31.60(12)
S2 Pb1 P2 C21 140.86(10)
S1 Pb1 P2 C21 -120.29(9)
P1 Pb1 P2 C21 -165.20(9)
Pb1 S1 C1 C2 -147.80(18)
Pb1 S1 C1 C6 34.4(2)
C6 C1 C2 C3 -0.1(4)
S1 C1 C2 C3 -178.1(2)
C1 C2 C3 C4 -0.3(4)
C2 C3 C4 C5 0.5(5)
C3 C4 C5 C6 -0.2(5)
C4 C5 C6 C1 -0.2(5)
C4 C5 C6 P1 -179.8(3)
C2 C1 C6 C5 0.4(4)
S1 C1 C6 C5 178.1(2)
C2 C1 C6 P1 180.0(2)
S1 C1 C6 P1 -2.3(3)
C11 P1 C6 C5 -75.0(3)
C7 P1 C6 C5 45.2(3)
Pb1 P1 C6 C5 153.6(2)
C11 P1 C6 C1 105.4(2)
C7 P1 C6 C1 -134.4(2)
Pb1 P1 C6 C1 -25.9(2)
C6 P1 C7 C8 -78.8(3)
C11 P1 C7 C8 35.4(3)
Pb1 P1 C7 C8 176.8(2)
C6 P1 C7 C9 44.9(3)
C11 P1 C7 C9 159.1(2)
Pb1 P1 C7 C9 -59.5(2)
C6 P1 C7 C10 159.8(2)
C11 P1 C7 C10 -86.0(3)
Pb1 P1 C7 C10 55.4(3)
C6 P1 C11 C12 44.2(3)
C7 P1 C11 C12 -72.3(3)
Pb1 P1 C11 C12 156.6(3)
C6 P1 C11 C14 168.9(2)
C7 P1 C11 C14 52.3(3)
Pb1 P1 C11 C14 -78.8(3)
C6 P1 C11 C13 -74.6(2)
C7 P1 C11 C13 168.8(2)
Pb1 P1 C11 C13 37.7(3)
Pb1 S2 C15 C16 -148.48(18)
Pb1 S2 C15 C20 35.3(2)
C20 C15 C16 C17 0.3(4)
S2 C15 C16 C17 -176.2(2)
C15 C16 C17 C18 0.3(4)
C16 C17 C18 C19 -0.5(4)
C17 C18 C19 C20 0.1(4)
C18 C19 C20 C15 0.5(4)
C18 C19 C20 P2 -179.2(2)
C16 C15 C20 C19 -0.7(4)
S2 C15 C20 C19 175.4(2)
C16 C15 C20 P2 178.97(19)
S2 C15 C20 P2 -4.9(3)
C25 P2 C20 C19 -73.5(2)
C21 P2 C20 C19 45.8(2)
Pb1 P2 C20 C19 156.3(2)
C25 P2 C20 C15 106.9(2)
C21 P2 C20 C15 -133.8(2)
Pb1 P2 C20 C15 -23.3(2)
C20 P2 C21 C24 -80.2(2)
C25 P2 C21 C24 34.6(3)
Pb1 P2 C21 C24 175.0(2)
C20 P2 C21 C22 43.6(2)
C25 P2 C21 C22 158.3(2)
Pb1 P2 C21 C22 -61.2(2)
C20 P2 C21 C23 158.1(2)
C25 P2 C21 C23 -87.2(2)
Pb1 P2 C21 C23 53.2(2)
C20 P2 C25 C27 51.0(2)
C21 P2 C25 C27 -65.3(3)
Pb1 P2 C25 C27 163.14(19)
C20 P2 C25 C26 -68.0(2)
C21 P2 C25 C26 175.73(19)
Pb1 P2 C25 C26 44.2(2)
C20 P2 C25 C28 175.7(2)
C21 P2 C25 C28 59.5(2)
Pb1 P2 C25 C28 -72.1(2)
